data_7224276
loop_
_publ_author_name
'Pramanik, Animesh'
'Debnath, Kamalesh'
'Mukherjee, Sayan'
'Bodhak, Chandan'

_publ_section_title
;
 Facile one-pot three-component synthesis of diverse 2,3-disubstituted
 isoindolin-1-ones using ZrO2 nanoparticles as a reusable dual acid-base
 solid support under solvent-free conditions
;
_journal_name_full 'RSC Adv.'
_journal_paper_doi 10.1039/C6RA00870D
_journal_year 2016
_chemical_formula_sum 'C21 H19 F N4 O4'
_chemical_formula_weight 410.40
_chemical_name_systematic
; 
 ? 
;
_space_group_IT_number 14
_symmetry_cell_setting monoclinic
_symmetry_space_group_name_Hall '-P 2ybc'
_symmetry_space_group_name_H-M 'P 1 21/c 1'
_atom_sites_solution_hydrogens geom
_atom_sites_solution_primary direct
_atom_sites_solution_secondary difmap
_audit_creation_method SHELXL-97
_audit_update_record
;
2015-11-02 deposited with the CCDC.
2016-02-15 downloaded from the CCDC.
;
_cell_angle_alpha 90.00
_cell_angle_beta 97.621(8)
_cell_angle_gamma 90.00
_cell_formula_units_Z 4
_cell_length_a 11.293(2)
_cell_length_b 12.118(2)
_cell_length_c 14.030(3)
_cell_measurement_temperature 296(2)
_cell_volume 1903.0(6)
_computing_structure_refinement 'SHELXL-97 (Sheldrick, 2008)'
_computing_structure_solution 'SHELXS-97 (Sheldrick, 2008)'
_diffrn_ambient_temperature 296(2)
_diffrn_measured_fraction_theta_full 0.978
_diffrn_measured_fraction_theta_max 0.978
_diffrn_measurement_device_type 'Bruker APEX-II CCD'
_diffrn_measurement_method '\f and \w scans'
_diffrn_radiation_monochromator graphite
_diffrn_radiation_source 'fine-focus sealed tube'
_diffrn_radiation_type MoK\a
_diffrn_radiation_wavelength 0.71073
_diffrn_reflns_av_R_equivalents 0.0319
_diffrn_reflns_av_sigmaI/netI 0.0313
_diffrn_reflns_limit_h_max 17
_diffrn_reflns_limit_h_min -16
_diffrn_reflns_limit_k_max 18
_diffrn_reflns_limit_k_min -18
_diffrn_reflns_limit_l_max 21
_diffrn_reflns_limit_l_min -21
_diffrn_reflns_number 29305
_diffrn_reflns_theta_full 33.63
_diffrn_reflns_theta_max 33.63
_diffrn_reflns_theta_min 1.82
_exptl_absorpt_coefficient_mu 0.101
_exptl_crystal_density_diffrn 1.377
_exptl_crystal_density_method 'not measured'
_exptl_crystal_description Hexagonal
_exptl_crystal_F_000 824
_refine_diff_density_max 0.910
_refine_diff_density_min -0.514
_refine_diff_density_rms 0.075
_refine_ls_extinction_method none
_refine_ls_goodness_of_fit_ref 0.982
_refine_ls_hydrogen_treatment mixed
_refine_ls_matrix_type full
_refine_ls_number_parameters 273
_refine_ls_number_reflns 7374
_refine_ls_number_restraints 0
_refine_ls_restrained_S_all 0.982
_refine_ls_R_factor_all 0.0960
_refine_ls_R_factor_gt 0.0702
_refine_ls_shift/su_max 0.004
_refine_ls_shift/su_mean 0.000
_refine_ls_structure_factor_coef Fsqd
_refine_ls_weighting_details 'calc w=1/[\s^2^(Fo^2^)+(0.0060P)^2^+2.0000P] where P=(Fo^2^+2Fc^2^)/3'
_refine_ls_weighting_scheme calc
_refine_ls_wR_factor_gt 0.1378
_refine_ls_wR_factor_ref 0.1490
_reflns_number_gt 5040
_reflns_number_total 7374
_reflns_threshold_expression >2sigma(I)
_cod_data_source_file c6ra00870d2.cif
_cod_data_source_block aa
_cod_depositor_comments
;
The following automatic conversions were performed:

'_symmetry_cell_setting' value 'Monoclinic' changed to 'monoclinic'
according to
/usr/data/users/saulius/crontab/automatic-downloads/rss-feeds/RSC/lib/dictionaries/cif_core.dic
dictionary named 'cif_core.dic' version 2.4.2 from 2011-04-26.

Automatic conversion script
Id: cif_fix_values 4268 2015-11-12 08:31:59Z antanas 
;
_cod_original_sg_symbol_H-M P2(1)/c
_cod_database_code 7224276
_audit_block_doi 10.5517/cc1k4yk6

loop_
_symmetry_equiv_pos_as_xyz
'x, y, z'
'-x, y+1/2, -z+1/2'
'-x, -y, -z'
'x, -y-1/2, z-1/2'

loop_
_atom_site_label
_atom_site_type_symbol
_atom_site_fract_x
_atom_site_fract_y
_atom_site_fract_z
_atom_site_U_iso_or_equiv
_atom_site_adp_type
_atom_site_occupancy
_atom_site_symmetry_multiplicity
_atom_site_calc_flag
_atom_site_refinement_flags
F1 F 0.60890(15) 0.13727(16) -0.02712(15) 0.1000(6) Uani 1 1 d .
O1 O 0.45729(15) 0.07643(13) 0.20995(12) 0.0647(4) Uani 1 1 d .
O2 O 0.08404(12) 0.17981(11) 0.08897(12) 0.0542(4) Uani 1 1 d .
O3 O 0.19640(16) 0.60428(14) -0.09235(12) 0.0689(5) Uani 1 1 d .
N1 N 0.16545(13) 0.44357(13) -0.01185(11) 0.0417(3) Uani 1 1 d .
C22 C 0.13827(14) 0.40666(14) 0.08311(13) 0.0365(3) Uani 1 1 d .
H22 H 0.0581 0.3741 0.0745 0.044 Uiso 1 1 calc R
C23 C 0.22460(14) 0.32110(13) 0.12862(12) 0.0333(3) Uani 1 1 d .
N4 N 0.26768(14) 0.13003(12) 0.16150(12) 0.0423(3) Uani 1 1 d .
C1 C 0.5038(2) 0.1928(2) -0.04643(18) 0.0634(6) Uani 1 1 d .
C2 C 0.5066(2) 0.3052(2) -0.04496(17) 0.0592(5) Uani 1 1 d .
H2 H 0.5787 0.3431 -0.0329 0.071 Uiso 1 1 calc R
C3 C 0.39961(19) 0.36143(17) -0.06189(15) 0.0504(5) Uani 1 1 d .
H3 H 0.3996 0.4382 -0.0619 0.060 Uiso 1 1 calc R
C4 C 0.29226(18) 0.30490(16) -0.07881(13) 0.0446(4) Uani 1 1 d .
C5 C 0.17553(19) 0.36682(19) -0.09004(15) 0.0527(5) Uani 1 1 d .
H5A H 0.1673 0.4073 -0.1502 0.063 Uiso 1 1 calc R
H5B H 0.1104 0.3141 -0.0935 0.063 Uiso 1 1 calc R
C6 C 0.18468(15) 0.20967(14) 0.12361(13) 0.0375(3) Uani 1 1 d .
C7 C 0.38595(17) 0.15081(16) 0.18814(13) 0.0435(4) Uani 1 1 d .
C8 C 0.4013(2) 0.13331(19) -0.06641(18) 0.0652(6) Uani 1 1 d .
H8 H 0.4029 0.0567 -0.0693 0.078 Uiso 1 1 calc R
C9 C 0.2948(2) 0.19066(18) -0.08220(16) 0.0555(5) Uani 1 1 d .
H9 H 0.2234 0.1519 -0.0954 0.067 Uiso 1 1 calc R
C10 C 0.2293(2) 0.01454(16) 0.1634(2) 0.0642(6) Uani 1 1 d .
H10A H 0.2476 -0.0224 0.1066 0.096 Uiso 1 1 calc R
H10B H 0.1448 0.0116 0.1656 0.096 Uiso 1 1 calc R
H10C H 0.2705 -0.0212 0.2192 0.096 Uiso 1 1 calc R
N70 N 0.42102(13) 0.25964(13) 0.18886(11) 0.0402(3) Uani 1 1 d .
C12 C 0.54937(17) 0.2824(2) 0.21217(17) 0.0574(5) Uani 1 1 d .
H12A H 0.5923 0.2140 0.2206 0.086 Uiso 1 1 calc R
H12B H 0.5632 0.3247 0.2704 0.086 Uiso 1 1 calc R
H12C H 0.5765 0.3233 0.1606 0.086 Uiso 1 1 calc R
C13 C 0.34168(14) 0.34367(14) 0.16200(12) 0.0348(3) Uani 1 1 d .
N10 N 0.38704(14) 0.44639(13) 0.16551(12) 0.0470(4) Uani 1 1 d .
H10D H 0.4619 0.4567 0.1838 0.056 Uiso 1 1 calc R
H10E H 0.3411 0.5018 0.1494 0.056 Uiso 1 1 calc R
C15 C 0.13219(15) 0.51573(14) 0.13449(14) 0.0398(4) Uani 1 1 d .
C16 C 0.11345(19) 0.53703(18) 0.22805(16) 0.0521(5) Uani 1 1 d .
H16 H 0.0997 0.4800 0.2696 0.063 Uiso 1 1 calc R
C17 C 0.1158(2) 0.6468(2) 0.25826(18) 0.0619(6) Uani 1 1 d .
H17 H 0.1043 0.6631 0.3212 0.074 Uiso 1 1 calc R
C18 C 0.1348(2) 0.73150(19) 0.1964(2) 0.0642(6) Uani 1 1 d .
H18 H 0.1353 0.8040 0.2183 0.077 Uiso 1 1 calc R
C19 C 0.15289(19) 0.71088(17) 0.10303(19) 0.0568(5) Uani 1 1 d .
H19 H 0.1652 0.7682 0.0614 0.068 Uiso 1 1 calc R
C20 C 0.15213(15) 0.60133(15) 0.07298(15) 0.0426(4) Uani 1 1 d .
C21 C 0.17388(16) 0.55497(16) -0.02079(15) 0.0460(4) Uani 1 1 d .
O10 O 0.0557(6) 0.0185(6) 0.9458(4) 0.300(3) Uani 1 1 d .

loop_
_atom_site_aniso_label
_atom_site_aniso_U_11
_atom_site_aniso_U_22
_atom_site_aniso_U_33
_atom_site_aniso_U_23
_atom_site_aniso_U_13
_atom_site_aniso_U_12
F1 0.0757(10) 0.1014(13) 0.1276(15) 0.0079(11) 0.0309(10) 0.0413(10)
O1 0.0649(10) 0.0516(9) 0.0741(11) 0.0115(8) -0.0040(8) 0.0237(7)
O2 0.0404(7) 0.0407(7) 0.0801(10) -0.0056(7) 0.0026(7) -0.0092(6)
O3 0.0819(12) 0.0643(10) 0.0622(10) 0.0218(8) 0.0163(9) 0.0054(9)
N1 0.0426(8) 0.0407(8) 0.0400(7) 0.0010(6) -0.0011(6) 0.0068(6)
C22 0.0306(7) 0.0338(8) 0.0440(9) -0.0001(7) 0.0005(6) 0.0018(6)
C23 0.0313(7) 0.0290(7) 0.0387(8) 0.0007(6) 0.0015(6) 0.0005(5)
N4 0.0482(8) 0.0298(7) 0.0492(8) 0.0037(6) 0.0081(7) 0.0023(6)
C1 0.0620(14) 0.0681(15) 0.0644(14) 0.0011(12) 0.0244(11) 0.0196(12)
C2 0.0492(11) 0.0674(14) 0.0639(14) -0.0045(11) 0.0187(10) -0.0006(10)
C3 0.0566(12) 0.0439(10) 0.0523(11) -0.0033(9) 0.0136(9) -0.0013(9)
C4 0.0509(10) 0.0460(10) 0.0371(9) -0.0052(7) 0.0069(7) 0.0004(8)
C5 0.0529(11) 0.0597(12) 0.0424(10) -0.0082(9) -0.0056(8) 0.0050(9)
C6 0.0380(8) 0.0325(8) 0.0430(9) -0.0012(7) 0.0085(7) -0.0009(6)
C7 0.0487(10) 0.0411(9) 0.0400(9) 0.0054(7) 0.0036(7) 0.0104(7)
C8 0.0867(18) 0.0426(11) 0.0712(15) -0.0029(10) 0.0286(13) 0.0091(11)
C9 0.0646(13) 0.0486(11) 0.0554(12) -0.0117(9) 0.0152(10) -0.0067(10)
C10 0.0761(15) 0.0301(9) 0.0882(17) 0.0049(10) 0.0182(13) -0.0006(9)
N70 0.0337(7) 0.0433(8) 0.0418(8) 0.0041(6) -0.0017(6) 0.0052(6)
C12 0.0347(9) 0.0711(14) 0.0629(13) 0.0065(11) -0.0065(9) 0.0058(9)
C13 0.0346(7) 0.0348(8) 0.0338(7) 0.0008(6) 0.0006(6) 0.0010(6)
N10 0.0350(7) 0.0391(8) 0.0633(10) -0.0009(7) -0.0076(7) -0.0046(6)
C15 0.0323(7) 0.0360(8) 0.0504(10) -0.0008(7) 0.0032(7) 0.0048(6)
C16 0.0502(11) 0.0524(11) 0.0553(12) -0.0012(9) 0.0124(9) 0.0071(9)
C17 0.0551(12) 0.0656(14) 0.0662(14) -0.0199(12) 0.0121(11) 0.0072(11)
C18 0.0551(12) 0.0441(11) 0.0942(19) -0.0191(12) 0.0131(12) 0.0001(9)
C19 0.0475(11) 0.0371(10) 0.0861(17) 0.0005(10) 0.0103(11) 0.0006(8)
C20 0.0339(8) 0.0352(8) 0.0580(11) 0.0020(8) 0.0034(7) 0.0040(6)
C21 0.0390(9) 0.0452(10) 0.0526(11) 0.0091(8) 0.0015(8) 0.0056(7)
O10 0.305(7) 0.353(8) 0.253(6) -0.057(6) 0.077(5) -0.136(6)

loop_
_atom_type_symbol
_atom_type_description
_atom_type_scat_dispersion_real
_atom_type_scat_dispersion_imag
_atom_type_scat_source
C C 0.0033 0.0016 'International Tables Vol C Tables 4.2.6.8 and 6.1.1.4'
H H 0.0000 0.0000 'International Tables Vol C Tables 4.2.6.8 and 6.1.1.4'
N N 0.0061 0.0033 'International Tables Vol C Tables 4.2.6.8 and 6.1.1.4'
O O 0.0106 0.0060 'International Tables Vol C Tables 4.2.6.8 and 6.1.1.4'
F F 0.0171 0.0103 'International Tables Vol C Tables 4.2.6.8 and 6.1.1.4'

loop_
_geom_angle_atom_site_label_1
_geom_angle_atom_site_label_2
_geom_angle_atom_site_label_3
_geom_angle
C21 N1 C5 123.49(18)
C21 N1 C22 114.17(15)
C5 N1 C22 122.25(16)
N1 C22 C23 113.02(14)
N1 C22 C15 101.16(14)
C23 C22 C15 117.88(14)
N1 C22 H22 108.1
C23 C22 H22 108.1
C15 C22 H22 108.1
C13 C23 C6 119.43(15)
C13 C23 C22 123.26(14)
C6 C23 C22 116.72(14)
C7 N4 C6 124.03(15)
C7 N4 C10 116.92(17)
C6 N4 C10 118.71(17)
C8 C1 F1 118.4(2)
C8 C1 C2 123.4(2)
F1 C1 C2 118.3(2)
C1 C2 C3 118.2(2)
C1 C2 H2 120.9
C3 C2 H2 120.9
C2 C3 C4 120.8(2)
C2 C3 H3 119.6
C4 C3 H3 119.6
C3 C4 C9 118.6(2)
C3 C4 C5 120.35(19)
C9 C4 C5 121.0(2)
N1 C5 C4 113.24(15)
N1 C5 H5A 108.9
C4 C5 H5A 108.9
N1 C5 H5B 108.9
C4 C5 H5B 108.9
H5A C5 H5B 107.7
O2 C6 N4 118.97(16)
O2 C6 C23 124.68(16)
N4 C6 C23 116.35(15)
O1 C7 N4 121.54(19)
O1 C7 N70 121.73(19)
N4 C7 N70 116.73(15)
C1 C8 C9 117.7(2)
C1 C8 H8 121.1
C9 C8 H8 121.1
C8 C9 C4 121.2(2)
C8 C9 H9 119.4
C4 C9 H9 119.4
N4 C10 H10A 109.5
N4 C10 H10B 109.5
H10A C10 H10B 109.5
N4 C10 H10C 109.5
H10A C10 H10C 109.5
H10B C10 H10C 109.5
C13 N70 C7 122.06(15)
C13 N70 C12 120.65(16)
C7 N70 C12 117.10(16)
N70 C12 H12A 109.5
N70 C12 H12B 109.5
H12A C12 H12B 109.5
N70 C12 H12C 109.5
H12A C12 H12C 109.5
H12B C12 H12C 109.5
N10 C13 N70 116.37(15)
N10 C13 C23 122.88(15)
N70 C13 C23 120.65(15)
C13 N10 H10D 120.0
C13 N10 H10E 120.0
H10D N10 H10E 120.0
C16 C15 C20 120.64(18)
C16 C15 C22 129.71(18)
C20 C15 C22 109.63(16)
C15 C16 C17 117.9(2)
C15 C16 H16 121.1
C17 C16 H16 121.1
C18 C17 C16 121.1(2)
C18 C17 H17 119.4
C16 C17 H17 119.4
C19 C18 C17 121.3(2)
C19 C18 H18 119.4
C17 C18 H18 119.4
C18 C19 C20 117.8(2)
C18 C19 H19 121.1
C20 C19 H19 121.1
C15 C20 C19 121.3(2)
C15 C20 C21 109.20(16)
C19 C20 C21 129.47(19)
O3 C21 N1 125.8(2)
O3 C21 C20 128.37(19)
N1 C21 C20 105.83(16)

loop_
_geom_bond_atom_site_label_1
_geom_bond_atom_site_label_2
_geom_bond_distance
F1 C1 1.360(3)
O1 C7 1.221(2)
O2 C6 1.230(2)
O3 C21 1.224(2)
N1 C21 1.360(2)
N1 C5 1.454(2)
N1 C22 1.476(2)
C22 C23 1.506(2)
C22 C15 1.511(2)
C22 H22 0.9800
C23 C13 1.370(2)
C23 C6 1.422(2)
N4 C7 1.362(2)
N4 C6 1.400(2)
N4 C10 1.466(2)
C1 C8 1.360(4)
C1 C2 1.363(3)
C2 C3 1.380(3)
C2 H2 0.9300
C3 C4 1.385(3)
C3 H3 0.9300
C4 C9 1.386(3)
C4 C5 1.507(3)
C5 H5A 0.9700
C5 H5B 0.9700
C7 N70 1.377(2)
C8 C9 1.382(3)
C8 H8 0.9300
C9 H9 0.9300
C10 H10A 0.9600
C10 H10B 0.9600
C10 H10C 0.9600
N70 C13 1.376(2)
N70 C12 1.469(2)
C12 H12A 0.9600
C12 H12B 0.9600
C12 H12C 0.9600
C13 N10 1.344(2)
N10 H10D 0.8600
N10 H10E 0.8600
C15 C16 1.381(3)
C15 C20 1.387(3)
C16 C17 1.396(3)
C16 H16 0.9300
C17 C18 1.379(4)
C17 H17 0.9300
C18 C19 1.376(4)
C18 H18 0.9300
C19 C20 1.393(3)
C19 H19 0.9300
C20 C21 1.481(3)
